data_1535153
loop_
_publ_author_name
'Stitzer, K.E.'
'zur Loye, H.C.'
'El Abed, A.'
'Darriet, J.'

_publ_section_title
;
 Crystal growth, structure determination and magnetism of a new m=1, n=1
 member of the A(3n+3m) A'(n) B(3m+n) O(9m+6n) family of oxides: 12R-Ba12
 Rh9.25 Ir1.75 O33
;
_journal_name_full 'Journal of Solid State Chemistry'
_journal_page_first 1405
_journal_page_last 1411
_journal_volume 177
_journal_year 2004
_chemical_formula_sum 'Ba12 Ir1.752 O33 Rh9.248'
_chemical_name_systematic 'Ba12 Rh9.248 Ir1.752 O33'
_space_group_IT_number 155
_symmetry_space_group_name_Hall 'R 3 2"'
_symmetry_space_group_name_H-M 'R 3 2 :H'
_cell_angle_alpha 90
_cell_angle_beta 90
_cell_angle_gamma 120
_cell_formula_units_Z 3
_cell_length_a 10.0492
_cell_length_b 10.0492
_cell_length_c 28.3855
_cell_volume 2482.505
_citation_journal_id_ASTM JSSCBI
_cod_data_source_file Stitzer_JSSCBI_2004_1161.cif
_cod_data_source_block Ba12Ir1.752O33Rh9.248
_cod_database_code 1535153

loop_
_symmetry_equiv_pos_as_xyz
x,y,z
-y,x-y,z
-x+y,-x,z
y,x,-z
-x,-x+y,-z
x-y,-y,-z
x+2/3,y+1/3,z+1/3
-y+2/3,x-y+1/3,z+1/3
-x+y+2/3,-x+1/3,z+1/3
y+2/3,x+1/3,-z+1/3
-x+2/3,-x+y+1/3,-z+1/3
x-y+2/3,-y+1/3,-z+1/3
x+1/3,y+2/3,z+2/3
-y+1/3,x-y+2/3,z+2/3
-x+y+1/3,-x+2/3,z+2/3
y+1/3,x+2/3,-z+2/3
-x+1/3,-x+y+2/3,-z+2/3
x-y+1/3,-y+2/3,-z+2/3

loop_
_atom_site_label
_atom_site_type_symbol
_atom_site_fract_x
_atom_site_fract_y
_atom_site_fract_z
_atom_site_occupancy
_atom_site_U_iso_or_equiv
Rh2 Rh+3 0 0 0.27944 0.861 0.0
Rh3 Rh+3 0 0 0.45614 0.878 0.0
O2 O-2 0.1589 0.1548 0.32322 1 0.0
Rh6 Rh+3 0 0 0.00659 0.446 0.0
Ir2 Ir+3 0 0 0.2794 0.139 0.0
Rh4 Rh+3 0 0 0.6319 0.862 0.0
O3 O-2 -0.1617 0 0.5 1 0.0
Rh5 Rh+3 0 0 0.81048 0.854 0.0
Ir4 Ir+3 0 0 0.6319 0.138 0.0
Rh1 Rh+3 0 0 0.09545 0.723 0.0
O4 O-2 -0.1668 -0.1043 0.0479 0.413 0.0
Ba1 Ba+2 0.34839 0 0 1 0.0
Ba3 Ba+2 0.00321 -0.34303 0.083395 1 0.0
O1 O-2 0.1497 0.1538 0.146 1 0.0
O5 O-2 -0.1215 -0.1603 0.0521 0.587 0.0
Ir3 Ir+3 0 0 0.4561 0.122 0.0
Ir5 Ir+3 0 0 0.8105 0.146 0.0
Ir1 Ir+3 0 0 0.0955 0.277 0.0
Ba2 Ba+2 0.32605 0 0.5 1 0.0
Ir6 Ir+3 0 0 0.0066 0.054 0.0
O6 O-2 -0.1558 -0.1573 0.23588 1 0.0
O7 O-2 -0.1565 -0.1583 0.41337 1 0.0
